data_4510114
loop_
_publ_author_name
'Allouchi, Hassan'
'Nicola\"i, B\'eatrice'
'Barrio, Maria'
'C\'eolin, Ren\'e'
'Mah\'e, Nathalie'
'Tamarit, Josep-Llu\'is'
'Do, Bernard'
'Rietveld, Ivo B.'

_publ_section_title
;
 On the Polymorphism ofl-Citrulline: Crystal Structure and
 Characterization of the Orthorhombic \d Form
;
_journal_issue 3
_journal_name_full 'Crystal Growth &amp; Design'
_journal_page_first 1279
_journal_paper_doi 10.1021/cg401801u
_journal_volume 14
_journal_year 2014
_chemical_absolute_configuration unk
_chemical_formula_sum 'C6 H13 N3 O3'
_chemical_formula_weight 175.19
_chemical_name_systematic
; 
 ? 
;
_space_group_IT_number 19
_symmetry_cell_setting orthorhombic
_symmetry_space_group_name_Hall 'P 2ac 2ab'
_symmetry_space_group_name_H-M 'P 21 21 21'
_atom_sites_solution_hydrogens geom
_atom_sites_solution_primary direct
_atom_sites_solution_secondary difmap
_audit_creation_method SHELXL-97
_cell_angle_alpha 90.00
_cell_angle_beta 90.00
_cell_angle_gamma 90.00
_cell_formula_units_Z 4
_cell_length_a 14.895(5)
_cell_length_b 9.852(2)
_cell_length_c 5.353(2)
_cell_measurement_reflns_used 25
_cell_measurement_temperature 293(2)
_cell_measurement_theta_max 26
_cell_measurement_theta_min 21
_cell_volume 785.5(4)
_computing_cell_refinement 'CAD4 Express (Enraf Nonius, 1994)'
_computing_data_collection 'CAD4 Express (Enraf Nonius, 1994)'
_computing_data_reduction 'XCAD4 (Harms & Wocadlo, 1995)'
_computing_molecular_graphics 'Ortep-3 for Windows (Farrugia, 1997)'
_computing_publication_material 'WinGX publication routines (Farrugia, 1999)'
_computing_structure_refinement 'SHELXL-97 (Sheldrick, 2008)'
_computing_structure_solution 'SHELXS-97 (Sheldrick, 1990)'
_diffrn_ambient_temperature 293(2)
_diffrn_detector 'scintillation LiI'
_diffrn_measured_fraction_theta_full 1.000
_diffrn_measured_fraction_theta_max 1.000
_diffrn_measurement_device '\k-geometry diffractometer'
_diffrn_measurement_device_type 'Enraf Nonius CAD4'
_diffrn_measurement_method 'omega scans'
_diffrn_orient_matrix_type
;
  x-axis points to radiation source
  the matrix is specified in reciprocal space
;
_diffrn_orient_matrix_UB_11 0.030613
_diffrn_orient_matrix_UB_12 -0.089657
_diffrn_orient_matrix_UB_13 0.021737
_diffrn_orient_matrix_UB_21 -0.058937
_diffrn_orient_matrix_UB_22 -0.047279
_diffrn_orient_matrix_UB_23 -0.018085
_diffrn_orient_matrix_UB_31 0.009391
_diffrn_orient_matrix_UB_32 -0.006050
_diffrn_orient_matrix_UB_33 -0.184378
_diffrn_radiation_monochromator graphite
_diffrn_radiation_source 'tourned-anode X-ray radiation'
_diffrn_radiation_type CuK\a
_diffrn_radiation_wavelength 1.54180
_diffrn_reflns_av_R_equivalents 0.0420
_diffrn_reflns_av_sigmaI/netI 0.0429
_diffrn_reflns_limit_h_max 14
_diffrn_reflns_limit_h_min -14
_diffrn_reflns_limit_k_max 9
_diffrn_reflns_limit_k_min -9
_diffrn_reflns_limit_l_max 5
_diffrn_reflns_limit_l_min 0
_diffrn_reflns_number 1820
_diffrn_reflns_theta_full 49.94
_diffrn_reflns_theta_max 49.94
_diffrn_reflns_theta_min 5.38
_diffrn_standards_decay_% 100
_diffrn_standards_interval_time 180
_diffrn_standards_number 3
_exptl_absorpt_coefficient_mu 1.008
_exptl_absorpt_correction_type none
_exptl_crystal_colour white
_exptl_crystal_density_diffrn 1.481
_exptl_crystal_density_method 'not measured'
_exptl_crystal_description plate
_exptl_crystal_F_000 376
_exptl_crystal_size_max 0.175
_exptl_crystal_size_mid 0.113
_exptl_crystal_size_min 0.075
_refine_diff_density_max 0.187
_refine_diff_density_min -0.206
_refine_diff_density_rms 0.058
_refine_ls_extinction_method none
_refine_ls_goodness_of_fit_ref 1.089
_refine_ls_hydrogen_treatment mixed
_refine_ls_matrix_type full
_refine_ls_number_parameters 133
_refine_ls_number_reflns 812
_refine_ls_number_restraints 0
_refine_ls_restrained_S_all 1.089
_refine_ls_R_factor_all 0.0661
_refine_ls_R_factor_gt 0.0469
_refine_ls_shift/su_max 0.000
_refine_ls_shift/su_mean 0.000
_refine_ls_structure_factor_coef Fsqd
_refine_ls_weighting_details 'calc w=1/[\s^2^(Fo^2^)+(0.0761P)^2^+0.4172P] where P=(Fo^2^+2Fc^2^)/3'
_refine_ls_weighting_scheme calc
_refine_ls_wR_factor_gt 0.1144
_refine_ls_wR_factor_ref 0.1333
_reflns_number_gt 658
_reflns_number_total 812
_reflns_threshold_expression >2sigma(I)
_cod_data_source_file cg401801u_si_001.cif
_cod_data_source_block detacitrulline
_cod_original_sg_symbol_Hall P2ac2ab
_cod_original_sg_symbol_H-M P212121
_cod_database_code 4510114

loop_
_symmetry_equiv_pos_as_xyz
'x, y, z'
'-x+1/2, -y, z+1/2'
'-x, y+1/2, -z+1/2'
'x+1/2, -y+1/2, -z'

loop_
_atom_site_label
_atom_site_type_symbol
_atom_site_fract_x
_atom_site_fract_y
_atom_site_fract_z
_atom_site_U_iso_or_equiv
_atom_site_adp_type
_atom_site_occupancy
_atom_site_symmetry_multiplicity
_atom_site_calc_flag
_atom_site_refinement_flags
O1 O 0.4480(3) 0.8101(4) 0.3833(9) 0.0575(12) Uani 1 1 d .
O2 O 0.4517(3) 0.8909(4) 0.7682(10) 0.0634(13) Uani 1 1 d .
O3 O 0.3164(2) 1.4306(4) 1.1051(8) 0.0538(11) Uani 1 1 d .
N1 N 0.5261(3) 1.0358(5) 0.2009(9) 0.0445(13) Uani 1 1 d .
H1NA H 0.538(5) 1.119(8) 0.143(15) 0.10(3) Uiso 1 1 d .
H1NB H 0.581(5) 0.973(6) 0.216(13) 0.09(2) Uiso 1 1 d .
H1NC H 0.501(3) 0.976(5) 0.058(10) 0.043(16) Uiso 1 1 d .
N2 N 0.2501(3) 1.2596(5) 0.8959(10) 0.0514(14) Uani 1 1 d .
H2N H 0.203(4) 1.220(6) 0.848(11) 0.050(18) Uiso 1 1 d .
N3 N 0.1775(3) 1.3618(6) 1.2221(12) 0.0558(16) Uani 1 1 d .
H3NA H 0.179(3) 1.428(6) 1.338(11) 0.044(17) Uiso 1 1 d .
H3NB H 0.143(4) 1.287(6) 1.215(12) 0.07(2) Uiso 1 1 d .
C1 C 0.4574(3) 0.9034(6) 0.5362(14) 0.0463(16) Uani 1 1 d .
C2 C 0.4696(3) 1.0439(5) 0.4274(10) 0.0435(15) Uani 1 1 d .
H2 H 0.4984 1.1030 0.5510 0.052 Uiso 1 1 calc R
C3 C 0.3789(3) 1.1051(5) 0.3494(12) 0.0488(16) Uani 1 1 d .
H3A H 0.3899 1.1935 0.2759 0.059 Uiso 1 1 calc R
H3B H 0.3532 1.0480 0.2203 0.059 Uiso 1 1 calc R
C4 C 0.3095(4) 1.1217(6) 0.5563(12) 0.0519(17) Uani 1 1 d .
H4A H 0.2503 1.1260 0.4812 0.062 Uiso 1 1 calc R
H4B H 0.3113 1.0420 0.6624 0.062 Uiso 1 1 calc R
C5 C 0.3227(4) 1.2454(6) 0.7162(12) 0.0502(17) Uani 1 1 d .
H5A H 0.3794 1.2384 0.8043 0.060 Uiso 1 1 calc R
H5B H 0.3250 1.3255 0.6109 0.060 Uiso 1 1 calc R
C6 C 0.2508(4) 1.3524(5) 1.0722(11) 0.0439(15) Uani 1 1 d .

loop_
_atom_site_aniso_label
_atom_site_aniso_U_11
_atom_site_aniso_U_22
_atom_site_aniso_U_33
_atom_site_aniso_U_23
_atom_site_aniso_U_13
_atom_site_aniso_U_12
O1 0.055(2) 0.037(2) 0.080(3) -0.006(3) 0.004(2) -0.0046(18)
O2 0.061(3) 0.060(3) 0.069(4) 0.008(2) 0.004(2) -0.001(2)
O3 0.039(2) 0.051(2) 0.071(3) -0.002(2) -0.007(2) -0.010(2)
N1 0.039(3) 0.038(3) 0.057(4) 0.000(3) 0.004(3) -0.004(2)
N2 0.034(3) 0.055(3) 0.065(4) -0.012(3) 0.005(3) -0.006(3)
N3 0.045(3) 0.049(3) 0.074(4) -0.017(3) 0.012(3) -0.005(3)
C1 0.038(4) 0.038(4) 0.063(5) -0.001(4) 0.003(3) -0.004(3)
C2 0.039(3) 0.043(4) 0.049(4) 0.001(3) 0.004(3) -0.005(3)
C3 0.040(3) 0.044(3) 0.062(4) 0.007(4) -0.002(3) 0.007(2)
C4 0.034(3) 0.057(4) 0.064(4) 0.001(3) 0.006(3) 0.004(3)
C5 0.042(4) 0.051(4) 0.057(4) -0.007(3) 0.004(3) 0.000(3)
C6 0.046(4) 0.039(3) 0.047(4) 0.003(3) -0.006(4) 0.004(3)

loop_
_atom_type_symbol
_atom_type_description
_atom_type_scat_dispersion_real
_atom_type_scat_dispersion_imag
_atom_type_scat_source
C C 0.0181 0.0091 'International Tables Vol C Tables 4.2.6.8 and 6.1.1.4'
H H 0.0000 0.0000 'International Tables Vol C Tables 4.2.6.8 and 6.1.1.4'
O O 0.0492 0.0322 'International Tables Vol C Tables 4.2.6.8 and 6.1.1.4'
N N 0.0311 0.0180 'International Tables Vol C Tables 4.2.6.8 and 6.1.1.4'

loop_
_geom_angle_atom_site_label_1
_geom_angle_atom_site_label_2
_geom_angle_atom_site_label_3
_geom_angle
C2 N1 H1NA 110(5)
C2 N1 H1NB 115(4)
H1NA N1 H1NB 114(5)
C2 N1 H1NC 115(3)
H1NA N1 H1NC 110(6)
H1NB N1 H1NC 91(5)
C6 N2 C5 122.4(5)
C6 N2 H2N 123(4)
C5 N2 H2N 112(4)
C6 N3 H3NA 116(3)
C6 N3 H3NB 112(4)
H3NA N3 H3NB 129(5)
O1 C1 O2 125.1(6)
O1 C1 C2 116.0(6)
O2 C1 C2 118.7(6)
N1 C2 C1 109.5(5)
N1 C2 C3 107.4(5)
C1 C2 C3 111.0(4)
N1 C2 H2 109.6
C1 C2 H2 109.6
C3 C2 H2 109.6
C4 C3 C2 116.2(5)
C4 C3 H3A 108.2
C2 C3 H3A 108.2
C4 C3 H3B 108.2
C2 C3 H3B 108.2
H3A C3 H3B 107.4
C5 C4 C3 114.4(5)
C5 C4 H4A 108.7
C3 C4 H4A 108.7
C5 C4 H4B 108.7
C3 C4 H4B 108.7
H4A C4 H4B 107.6
N2 C5 C4 111.0(5)
N2 C5 H5A 109.4
C4 C5 H5A 109.4
N2 C5 H5B 109.4
C4 C5 H5B 109.4
H5A C5 H5B 108.0
O3 C6 N2 122.2(6)
O3 C6 N3 120.1(6)
N2 C6 N3 117.7(5)

loop_
_geom_bond_atom_site_label_1
_geom_bond_atom_site_label_2
_geom_bond_distance
O1 C1 1.238(7)
O2 C1 1.251(7)
O3 C6 1.257(6)
N1 C2 1.479(7)
N1 H1NA 0.90(8)
N1 H1NB 1.03(7)
N1 H1NC 1.03(6)
N2 C6 1.314(7)
N2 C5 1.454(7)
N2 H2N 0.84(6)
N3 C6 1.358(8)
N3 H3NA 0.90(6)
N3 H3NB 0.90(6)
C1 C2 1.513(8)
C2 C3 1.537(7)
C2 H2 0.9800
C3 C4 1.523(8)
C3 H3A 0.9700
C3 H3B 0.9700
C4 C5 1.502(8)
C4 H4A 0.9700
C4 H4B 0.9700
C5 H5A 0.9700
C5 H5B 0.9700

loop_
_geom_hbond_atom_site_label_D
_geom_hbond_atom_site_label_H
_geom_hbond_atom_site_label_A
_geom_hbond_distance_DH
_geom_hbond_distance_HA
_geom_hbond_distance_DA
_geom_hbond_angle_DHA
_geom_hbond_site_symmetry_A
N1 H1NA O1 0.90(8) 1.90(8) 2.767(6) 163(7) 3_655
N1 H1NB O3 1.03(7) 1.84(7) 2.767(6) 147(5) 3_646
N1 H1NC O2 1.03(6) 1.91(6) 2.938(7) 172(4) 1_554
N2 H2N O1 0.84(6) 2.28(6) 3.030(6) 149(5) 2_575
N3 H3NA O3 0.90(6) 2.00(6) 2.897(7) 178(5) 2_585
N3 H3NB O2 0.90(6) 2.27(6) 3.156(7) 169(6) 2_575
N3 H3NB O1 0.90(6) 2.43(6) 3.106(7) 132(5) 2_575

loop_
_geom_torsion_atom_site_label_1
_geom_torsion_atom_site_label_2
_geom_torsion_atom_site_label_3
_geom_torsion_atom_site_label_4
_geom_torsion
O1 C1 C2 N1 -38.4(6)
O2 C1 C2 N1 146.3(5)
O1 C1 C2 C3 80.0(6)
O2 C1 C2 C3 -95.3(6)
N1 C2 C3 C4 179.6(5)
C1 C2 C3 C4 59.9(7)
C2 C3 C4 C5 80.6(6)
C6 N2 C5 C4 173.4(5)
C3 C4 C5 N2 175.6(5)
C5 N2 C6 O3 -3.7(8)
C5 N2 C6 N3 176.5(5)
